data_1008281
loop_
_publ_author_name
'Labeau, M'
'Grey, I E'
'Coubert, J C'
'Chenevas, J'
'Collomb, A'
'Guitel, J C'

_publ_section_title
;
The structure of the a-cation deficient Perovskite U Nb~4~ O~12~
;
_journal_coden_ASTM ACBCAR
_journal_name_full 'Acta Crystallographica B (24,1968-38,1982)'
_journal_page_first 33
_journal_page_last 41
_journal_volume 41
_journal_year 1985
_chemical_formula_structural '(U Nb4 O12).5'
_chemical_formula_sum 'Nb2 O6 U0.5'
_chemical_name_systematic 'Uranium(IV) tetraniobium oxide'
_space_group_IT_number 123
_symmetry_cell_setting tetragonal
_symmetry_Int_Tables_number 123
_symmetry_space_group_name_Hall '-P 4 2'
_symmetry_space_group_name_H-M 'P 4/m m m'
_cell_angle_alpha 90
_cell_angle_beta 90
_cell_angle_gamma 90
_cell_formula_units_Z 1
_cell_length_a 3.856
_cell_length_b 3.856(1)
_cell_length_c 7.796(1)
_cell_volume 115.9
_refine_ls_R_factor_all 0.063
_cod_original_formula_sum 'Nb2 O6 U.5'
_cod_database_code 1008281

loop_
_symmetry_equiv_pos_as_xyz
x,y,z
-x,-y,z
-x,y,z
x,-y,z
-y,x,z
y,-x,z
y,x,z
-y,-x,z
-x,-y,-z
x,y,-z
x,-y,-z
-x,y,-z
y,-x,-z
-y,x,-z
-y,-x,-z
y,x,-z

loop_
_atom_site_label
_atom_site_type_symbol
_atom_site_symmetry_multiplicity
_atom_site_Wyckoff_symbol
_atom_site_fract_x
_atom_site_fract_y
_atom_site_fract_z
_atom_site_occupancy
_atom_site_attached_hydrogens
_atom_site_calc_flag
U1 U4+ 1 a 0. 0. 0. 0.5 0 d
Nb1 Nb5+ 2 h 0.5 0.5 0.2611(6) 1. 0 d
O1 O2- 1 c 0.5 0.5 0. 1. 0 d
O2 O2- 1 d 0.5 0.5 0.5 1. 0 d
O3 O2- 4 i 0. 0.5 0.2285(31) 1. 0 d

loop_
_atom_type_symbol
_atom_type_oxidation_number
U4+ 4.000
Nb5+ 5.000
O2- -2.000
